data_4128654
loop_
_publ_author_name
'Satoh, Yoshiyuki'
'Catti, Lorenzo'
'Akita, Munetaka'
'Yoshizawa, Michito'

_publ_contact_author 'Michito Yoshizawa'
_publ_section_title
;
 A Redox-Active Heterocyclic Capsule: Radical Generation, Oxygenation, and
 Guest Uptake/Release.
;
_journal_issue 31
_journal_name_full 'Journal of the American Chemical Society'
_journal_page_first 12268
_journal_page_last 12273
_journal_paper_doi 10.1021/jacs.9b03419
_journal_volume 141
_journal_year 2019
_chemical_formula_sum 'C42 H47 Cl2 N5 O3 S2'
_chemical_formula_weight 804.86
_space_group_crystal_system triclinic
_space_group_IT_number 2
_space_group_name_Hall '-P 1'
_space_group_name_H-M_alt 'P -1'
_atom_sites_solution_hydrogens geom
_audit_creation_method SHELXL-2016/6
_cell_angle_alpha 70.6230(10)
_cell_angle_beta 88.7730(10)
_cell_angle_gamma 86.7690(10)
_cell_formula_units_Z 2
_cell_length_a 11.3638(12)
_cell_length_b 12.3409(13)
_cell_length_c 15.7074(17)
_cell_measurement_reflns_used 8831
_cell_measurement_temperature 90
_cell_measurement_theta_max 29.06
_cell_measurement_theta_min 2.50
_cell_volume 2074.7(4)
_computing_cell_refinement 'APEX2 (Bruker AXS, 2006)'
_computing_data_collection 'APEX2 (Bruker AXS, 2006)'
_computing_data_reduction 'SAINT (Bruker AXS, 2004)'
_computing_molecular_graphics 'XSHELXle (Bruker AXS)'
_computing_publication_material 'XCIF (Bruker AXS, 2001)'
_computing_structure_refinement 'SHELXL-2016 (Sheldrick, 2016)'
_computing_structure_solution 'SHELXT (Sheldrick, 2014)'
_diffrn_ambient_temperature 90
_diffrn_detector_area_resol_mean 8.333
_diffrn_measured_fraction_theta_full 0.979
_diffrn_measured_fraction_theta_max 0.865
_diffrn_measurement_device_type 'Bruker APEXII CCD area detector'
_diffrn_measurement_method 'phi and omega scans'
_diffrn_radiation_monochromator 'Bruker Helios multilayer confocal mirror'
_diffrn_radiation_source 'Bruker TXS fine-focus rotating anode'
_diffrn_radiation_type MoK\a
_diffrn_radiation_wavelength 0.71073
_diffrn_reflns_av_R_equivalents 0.0096
_diffrn_reflns_av_unetI/netI 0.0175
_diffrn_reflns_Laue_measured_fraction_full 0.979
_diffrn_reflns_Laue_measured_fraction_max 0.865
_diffrn_reflns_limit_h_max 14
_diffrn_reflns_limit_h_min -15
_diffrn_reflns_limit_k_max 16
_diffrn_reflns_limit_k_min -6
_diffrn_reflns_limit_l_max 20
_diffrn_reflns_limit_l_min -21
_diffrn_reflns_number 12549
_diffrn_reflns_point_group_measured_fraction_full 0.979
_diffrn_reflns_point_group_measured_fraction_max 0.865
_diffrn_reflns_theta_full 25.242
_diffrn_reflns_theta_max 29.065
_diffrn_reflns_theta_min 1.374
_exptl_absorpt_coefficient_mu 0.302
_exptl_absorpt_correction_T_max 0.985
_exptl_absorpt_correction_T_min 0.932
_exptl_absorpt_correction_type multi-scan
_exptl_absorpt_process_details
;
SADABS Sheldrick 1996
;
_exptl_crystal_colour colorless
_exptl_crystal_density_diffrn 1.288
_exptl_crystal_description prism
_exptl_crystal_F_000 848
_exptl_crystal_size_max 0.260
_exptl_crystal_size_mid 0.130
_exptl_crystal_size_min 0.050
_refine_diff_density_max 0.753
_refine_diff_density_min -0.466
_refine_diff_density_rms 0.056
_refine_ls_extinction_method none
_refine_ls_goodness_of_fit_ref 0.999
_refine_ls_hydrogen_treatment constr
_refine_ls_matrix_type full
_refine_ls_number_parameters 494
_refine_ls_number_reflns 9624
_refine_ls_number_restraints 0
_refine_ls_restrained_S_all 0.999
_refine_ls_R_factor_all 0.0409
_refine_ls_R_factor_gt 0.0367
_refine_ls_shift/su_max 0.001
_refine_ls_shift/su_mean 0.000
_refine_ls_structure_factor_coef Fsqd
_refine_ls_weighting_details 'w=1/[\s^2^(Fo^2^)+(0.0554P)^2^+1.5820P] where P=(Fo^2^+2Fc^2^)/3'
_refine_ls_weighting_scheme calc
_refine_ls_wR_factor_gt 0.1020
_refine_ls_wR_factor_ref 0.1053
_reflns_Friedel_coverage 0.000
_reflns_number_gt 8663
_reflns_number_total 9624
_reflns_threshold_expression 'I > 2\s(I)'
_cod_data_source_file ja9b03419_si_002.cif
_cod_data_source_block YST082
_cod_database_code 4128654
_shelx_shelxl_version_number 2016/6
_shelx_space_group_comment
;
The symmetry employed for this shelxl refinement is uniquely defined
by the following loop, which should always be used as a source of
symmetry information in preference to the above space-group names.
They are only intended as comments.
;
_shelx_estimated_absorpt_t_min 0.926
_shelx_estimated_absorpt_t_max 0.985

loop_
_space_group_symop_operation_xyz
'x, y, z'
'-x, -y, -z'

loop_
_atom_site_label
_atom_site_type_symbol
_atom_site_fract_x
_atom_site_fract_y
_atom_site_fract_z
_atom_site_U_iso_or_equiv
_atom_site_adp_type
_atom_site_occupancy
_atom_site_site_symmetry_order
_atom_site_calc_flag
_atom_site_refinement_flags_posn
_atom_site_refinement_flags_adp
Cl1 Cl 0.05482(3) 0.25277(3) 0.50146(3) 0.02331(9) Uani 1 1 d . .
C1 C 0.43999(12) 0.75679(12) 0.23247(9) 0.0177(3) Uani 1 1 d . .
H1 H 0.438478 0.682283 0.276432 0.021 Uiso 1 1 calc R U
N1 N 0.23616(10) 0.74402(9) 0.18974(8) 0.0136(2) Uani 1 1 d . .
O1 O 0.24015(10) 0.60153(8) 0.37031(6) 0.0175(2) Uani 1 1 d . .
S1 S 0.22184(3) 0.97360(3) 0.04547(2) 0.02021(9) Uani 1 1 d . .
Cl2 Cl 0.53443(3) 0.20323(4) 0.49127(3) 0.02754(9) Uani 1 1 d . .
C2 C 0.54195(13) 0.81785(14) 0.22019(11) 0.0231(3) Uani 1 1 d . .
H2 H 0.610568 0.783765 0.254232 0.028 Uiso 1 1 calc R U
N2 N 0.26524(10) 0.40799(10) 0.09508(8) 0.0148(2) Uani 1 1 d . .
O2 O 0.25463(9) 0.26701(8) 0.27178(6) 0.0173(2) Uani 1 1 d . .
S2 S 0.28957(5) 0.34633(5) -0.07575(3) 0.03937(12) Uani 1 1 d . .
N4 N 0.19030(10) 0.00414(10) 0.37586(8) 0.0153(2) Uani 1 1 d . .
C4 C 0.44357(14) 0.97832(13) 0.10853(11) 0.0229(3) Uani 1 1 d . .
H4 H 0.443629 1.054970 0.067811 0.028 Uiso 1 1 calc R U
N3 N 0.23281(11) 0.55797(10) 0.61539(8) 0.0182(2) Uani 1 1 d . .
C3 C 0.54361(14) 0.92881(14) 0.15811(12) 0.0265(3) Uani 1 1 d . .
H3 H 0.613210 0.970363 0.149846 0.032 Uiso 1 1 calc R U
C6 C 0.34003(12) 0.80449(11) 0.18054(9) 0.0132(2) Uani 1 1 d . .
C5 C 0.34300(12) 0.91607(12) 0.11819(9) 0.0159(3) Uani 1 1 d . .
C9 C -0.09094(13) 0.92849(13) 0.17631(10) 0.0215(3) Uani 1 1 d . .
H9 H -0.164247 0.970586 0.173253 0.026 Uiso 1 1 calc R U
C8 C -0.07539(13) 0.81816(13) 0.23752(10) 0.0200(3) Uani 1 1 d . .
H8 H -0.138379 0.784648 0.276340 0.024 Uiso 1 1 calc R U
C7 C 0.03208(12) 0.75600(12) 0.24253(9) 0.0167(3) Uani 1 1 d . .
H7 H 0.042331 0.680938 0.285408 0.020 Uiso 1 1 calc R U
C11 C 0.10791(12) 0.91456(11) 0.12258(9) 0.0153(3) Uani 1 1 d . .
C10 C 0.00111(13) 0.97718(13) 0.11950(10) 0.0206(3) Uani 1 1 d . .
H10 H -0.008677 1.053409 0.078385 0.025 Uiso 1 1 calc R U
C12 C 0.12476(12) 0.80359(11) 0.18478(9) 0.0129(2) Uani 1 1 d . .
C14 C -0.04418(14) 0.32620(15) 0.08915(13) 0.0298(4) Uani 1 1 d . .
H14 H -0.116179 0.326821 0.120895 0.036 Uiso 1 1 calc R U
C13 C 0.05608(14) 0.36643(14) 0.11539(11) 0.0239(3) Uani 1 1 d . .
H13 H 0.052266 0.392725 0.165836 0.029 Uiso 1 1 calc R U
C16 C 0.06423(16) 0.28752(14) -0.03038(11) 0.0286(3) Uani 1 1 d . .
H16 H 0.067891 0.259108 -0.079713 0.034 Uiso 1 1 calc R U
C15 C -0.03959(15) 0.28521(14) 0.01696(12) 0.0287(4) Uani 1 1 d . .
H15 H -0.107579 0.255721 0.000215 0.034 Uiso 1 1 calc R U
C17 C 0.16384(14) 0.33129(13) -0.00627(10) 0.0226(3) Uani 1 1 d . .
C18 C 0.16200(13) 0.36869(12) 0.06870(9) 0.0167(3) Uani 1 1 d . .
C19 C 0.47265(14) 0.35620(15) 0.13782(11) 0.0266(3) Uani 1 1 d . .
H19 H 0.461996 0.384727 0.186840 0.032 Uiso 1 1 calc R U
O1W O 0.30070(11) 0.26041(10) 0.58923(8) 0.0285(2) Uani 1 1 d . .
C1S C 0.39243(19) 0.95619(19) 0.66732(15) 0.0420(5) Uani 1 1 d . .
H1SA H 0.385401 1.039991 0.652090 0.063 Uiso 1 1 calc R U
H1SB H 0.420815 0.936858 0.614505 0.063 Uiso 1 1 calc R U
H1SC H 0.448323 0.923529 0.717090 0.063 Uiso 1 1 calc R U
N1S N 0.18969(14) 0.86926(14) 0.71505(11) 0.0340(3) Uani 1 1 d . .
C20 C 0.58236(16) 0.30828(16) 0.12393(13) 0.0345(4) Uani 1 1 d . .
H20 H 0.645993 0.305907 0.162867 0.041 Uiso 1 1 calc R U
C21 C 0.59961(16) 0.26432(15) 0.05440(14) 0.0353(4) Uani 1 1 d . .
H21 H 0.673468 0.228415 0.046974 0.042 Uiso 1 1 calc R U
C22 C 0.50798(17) 0.27316(14) -0.00441(13) 0.0327(4) Uani 1 1 d . .
H22 H 0.519580 0.244100 -0.053075 0.039 Uiso 1 1 calc R U
C23 C 0.39862(14) 0.32424(13) 0.00680(10) 0.0237(3) Uani 1 1 d . .
C24 C 0.37813(13) 0.36279(12) 0.08055(9) 0.0178(3) Uani 1 1 d . .
C25 C 0.24886(13) 0.42907(11) 0.32758(9) 0.0160(3) Uani 1 1 d . .
H25 H 0.249283 0.380309 0.388795 0.019 Uiso 1 1 calc R U
C26 C 0.24444(12) 0.54859(11) 0.30640(9) 0.0148(2) Uani 1 1 d . .
C27 C 0.24342(12) 0.62100(11) 0.21641(9) 0.0135(2) Uani 1 1 d . .
C28 C 0.25003(12) 0.57168(11) 0.14861(9) 0.0138(2) Uani 1 1 d . .
H28 H 0.251340 0.620306 0.087388 0.017 Uiso 1 1 calc R U
C29 C 0.25474(12) 0.45370(11) 0.16786(9) 0.0142(2) Uani 1 1 d . .
C30 C 0.25265(12) 0.38205(11) 0.25807(9) 0.0146(2) Uani 1 1 d . .
C2S C 0.27791(16) 0.90906(14) 0.69441(11) 0.0269(3) Uani 1 1 d . .
C31 C 0.24186(13) 0.52791(11) 0.46293(9) 0.0173(3) Uani 1 1 d . .
H31A H 0.316273 0.479918 0.477501 0.021 Uiso 1 1 calc R U
H31B H 0.174519 0.477271 0.476684 0.021 Uiso 1 1 calc R U
C32 C 0.23199(13) 0.61313(11) 0.51393(9) 0.0155(3) Uani 1 1 d . .
H32A H 0.298389 0.664716 0.495881 0.019 Uiso 1 1 calc R U
H32B H 0.158025 0.661124 0.495944 0.019 Uiso 1 1 calc R U
C33 C 0.13255(16) 0.48026(14) 0.64661(11) 0.0265(3) Uani 1 1 d . .
H33A H 0.131213 0.450316 0.712716 0.040 Uiso 1 1 calc R U
H33B H 0.142767 0.416081 0.623029 0.040 Uiso 1 1 calc R U
H33C H 0.058107 0.523567 0.624493 0.040 Uiso 1 1 calc R U
C34 C 0.34813(15) 0.49309(14) 0.64729(11) 0.0260(3) Uani 1 1 d . .
H34A H 0.349794 0.465248 0.713413 0.039 Uiso 1 1 calc R U
H34B H 0.412930 0.544132 0.624065 0.039 Uiso 1 1 calc R U
H34C H 0.356968 0.427518 0.625225 0.039 Uiso 1 1 calc R U
C35 C 0.21752(16) 0.65388(13) 0.65432(10) 0.0245(3) Uani 1 1 d . .
H35A H 0.217294 0.621671 0.720362 0.037 Uiso 1 1 calc R U
H35B H 0.142638 0.697178 0.633659 0.037 Uiso 1 1 calc R U
H35C H 0.282643 0.705348 0.634342 0.037 Uiso 1 1 calc R U
C36 C 0.28947(12) 0.19050(11) 0.35962(9) 0.0151(2) Uani 1 1 d . .
H36A H 0.229395 0.194274 0.405272 0.018 Uiso 1 1 calc R U
H36B H 0.365638 0.211995 0.377150 0.018 Uiso 1 1 calc R U
C37 C 0.30101(12) 0.07051(11) 0.35345(9) 0.0150(2) Uani 1 1 d . .
H37A H 0.325937 0.076319 0.291379 0.018 Uiso 1 1 calc R U
H37B H 0.364300 0.026158 0.394916 0.018 Uiso 1 1 calc R U
C38 C 0.16737(14) -0.03272(13) 0.47594(10) 0.0215(3) Uani 1 1 d . .
H38A H 0.099188 -0.080912 0.490651 0.032 Uiso 1 1 calc R U
H38B H 0.151220 0.035426 0.494016 0.032 Uiso 1 1 calc R U
H38C H 0.236764 -0.076676 0.508291 0.032 Uiso 1 1 calc R U
C39 C 0.08460(14) 0.07216(14) 0.32636(12) 0.0265(3) Uani 1 1 d . .
H39A H 0.017278 0.022961 0.337762 0.040 Uiso 1 1 calc R U
H39B H 0.101517 0.100502 0.261479 0.040 Uiso 1 1 calc R U
H39C H 0.065880 0.137515 0.347447 0.040 Uiso 1 1 calc R U
C40 C 0.21143(15) -0.10195(12) 0.35005(10) 0.0220(3) Uani 1 1 d . .
H40A H 0.143241 -0.149828 0.367826 0.033 Uiso 1 1 calc R U
H40B H 0.281973 -0.145420 0.380846 0.033 Uiso 1 1 calc R U
H40C H 0.222879 -0.079926 0.284603 0.033 Uiso 1 1 calc R U

loop_
_atom_site_aniso_label
_atom_site_aniso_U_11
_atom_site_aniso_U_22
_atom_site_aniso_U_33
_atom_site_aniso_U_23
_atom_site_aniso_U_13
_atom_site_aniso_U_12
Cl1 0.01821(16) 0.02401(17) 0.02872(19) -0.01017(14) 0.00422(13) -0.00209(13)
C1 0.0180(6) 0.0178(6) 0.0162(6) -0.0043(5) -0.0013(5) 0.0000(5)
N1 0.0138(5) 0.0089(5) 0.0165(5) -0.0022(4) -0.0010(4) 0.0001(4)
O1 0.0313(5) 0.0109(4) 0.0103(4) -0.0035(4) -0.0009(4) -0.0014(4)
S1 0.01933(17) 0.01845(17) 0.01533(16) 0.00412(13) 0.00062(13) 0.00111(13)
Cl2 0.02006(17) 0.0340(2) 0.0291(2) -0.01029(16) -0.00423(14) -0.00529(15)
C2 0.0170(7) 0.0285(8) 0.0237(7) -0.0082(6) -0.0039(6) -0.0017(6)
N2 0.0185(6) 0.0150(5) 0.0122(5) -0.0064(4) -0.0007(4) -0.0002(4)
O2 0.0299(5) 0.0094(4) 0.0123(4) -0.0031(3) -0.0033(4) -0.0008(4)
S2 0.0449(3) 0.0627(3) 0.01747(19) -0.0213(2) 0.00816(18) -0.0143(2)
N4 0.0162(5) 0.0121(5) 0.0184(5) -0.0058(4) -0.0016(4) -0.0012(4)
C4 0.0234(7) 0.0174(7) 0.0248(7) -0.0023(6) 0.0042(6) -0.0061(6)
N3 0.0267(6) 0.0152(5) 0.0131(5) -0.0053(4) 0.0010(5) -0.0019(5)
C3 0.0208(7) 0.0279(8) 0.0307(8) -0.0085(7) 0.0013(6) -0.0091(6)
C6 0.0151(6) 0.0132(6) 0.0121(6) -0.0053(5) 0.0015(5) -0.0015(5)
C5 0.0168(6) 0.0146(6) 0.0149(6) -0.0031(5) 0.0014(5) -0.0004(5)
C9 0.0176(7) 0.0249(7) 0.0232(7) -0.0104(6) -0.0009(5) 0.0045(6)
C8 0.0167(6) 0.0253(7) 0.0189(7) -0.0085(6) 0.0023(5) -0.0030(5)
C7 0.0179(6) 0.0166(6) 0.0148(6) -0.0039(5) -0.0009(5) -0.0026(5)
C11 0.0171(6) 0.0140(6) 0.0134(6) -0.0027(5) -0.0002(5) -0.0006(5)
C10 0.0209(7) 0.0174(6) 0.0211(7) -0.0037(5) -0.0019(5) 0.0040(5)
C12 0.0148(6) 0.0125(6) 0.0125(6) -0.0055(5) -0.0020(5) -0.0004(5)
C14 0.0190(7) 0.0325(9) 0.0374(9) -0.0109(7) -0.0059(7) 0.0011(6)
C13 0.0205(7) 0.0291(8) 0.0249(7) -0.0128(6) -0.0028(6) 0.0009(6)
C16 0.0395(9) 0.0245(8) 0.0243(8) -0.0107(6) -0.0118(7) -0.0028(7)
C15 0.0282(8) 0.0193(7) 0.0373(9) -0.0068(6) -0.0168(7) -0.0001(6)
C17 0.0307(8) 0.0222(7) 0.0161(7) -0.0074(5) -0.0019(6) -0.0038(6)
C18 0.0217(7) 0.0130(6) 0.0144(6) -0.0031(5) -0.0039(5) -0.0002(5)
C19 0.0207(7) 0.0326(8) 0.0257(8) -0.0091(7) 0.0006(6) 0.0018(6)
O1W 0.0323(6) 0.0296(6) 0.0258(6) -0.0127(5) -0.0063(5) 0.0044(5)
C1S 0.0437(11) 0.0458(11) 0.0416(11) -0.0191(9) 0.0067(9) -0.0181(9)
N1S 0.0286(8) 0.0389(8) 0.0382(8) -0.0185(7) -0.0001(6) 0.0031(6)
C20 0.0223(8) 0.0371(9) 0.0362(9) -0.0026(8) 0.0036(7) 0.0028(7)
C21 0.0277(8) 0.0226(8) 0.0466(11) -0.0010(7) 0.0205(8) 0.0017(6)
C22 0.0403(10) 0.0226(8) 0.0363(9) -0.0118(7) 0.0243(8) -0.0066(7)
C23 0.0304(8) 0.0207(7) 0.0211(7) -0.0081(6) 0.0103(6) -0.0072(6)
C24 0.0219(7) 0.0138(6) 0.0166(6) -0.0035(5) 0.0057(5) -0.0025(5)
C25 0.0250(7) 0.0116(6) 0.0107(6) -0.0026(5) -0.0004(5) -0.0018(5)
C26 0.0196(6) 0.0127(6) 0.0127(6) -0.0051(5) -0.0007(5) -0.0011(5)
C27 0.0151(6) 0.0099(5) 0.0143(6) -0.0026(5) -0.0008(5) -0.0004(4)
C28 0.0153(6) 0.0132(6) 0.0117(6) -0.0022(5) -0.0009(5) -0.0003(5)
C29 0.0169(6) 0.0143(6) 0.0121(6) -0.0055(5) -0.0006(5) -0.0007(5)
C30 0.0192(6) 0.0104(6) 0.0142(6) -0.0039(5) -0.0008(5) -0.0015(5)
C2S 0.0330(9) 0.0245(7) 0.0260(8) -0.0127(6) -0.0019(6) 0.0025(6)
C31 0.0278(7) 0.0126(6) 0.0110(6) -0.0032(5) -0.0002(5) -0.0025(5)
C32 0.0223(7) 0.0127(6) 0.0110(6) -0.0034(5) 0.0006(5) -0.0020(5)
C33 0.0360(9) 0.0234(7) 0.0209(7) -0.0074(6) 0.0101(6) -0.0118(6)
C34 0.0334(8) 0.0254(7) 0.0185(7) -0.0068(6) -0.0082(6) 0.0054(6)
C35 0.0386(9) 0.0204(7) 0.0180(7) -0.0112(6) 0.0028(6) -0.0029(6)
C36 0.0199(6) 0.0109(6) 0.0134(6) -0.0023(5) -0.0034(5) -0.0012(5)
C37 0.0142(6) 0.0125(6) 0.0177(6) -0.0042(5) 0.0011(5) -0.0013(5)
C38 0.0265(7) 0.0194(7) 0.0191(7) -0.0069(5) 0.0066(6) -0.0054(6)
C39 0.0203(7) 0.0217(7) 0.0364(9) -0.0079(6) -0.0112(6) 0.0015(6)
C40 0.0334(8) 0.0135(6) 0.0219(7) -0.0096(5) -0.0010(6) -0.0027(6)

loop_
_atom_type_symbol
_atom_type_description
_atom_type_scat_dispersion_real
_atom_type_scat_dispersion_imag
_atom_type_scat_source
C C 0.0033 0.0016 'International Tables Vol C Tables 4.2.6.8 and 6.1.1.4'
H H 0.0000 0.0000 'International Tables Vol C Tables 4.2.6.8 and 6.1.1.4'
Cl Cl 0.1484 0.1585 'International Tables Vol C Tables 4.2.6.8 and 6.1.1.4'
N N 0.0061 0.0033 'International Tables Vol C Tables 4.2.6.8 and 6.1.1.4'
O O 0.0106 0.0060 'International Tables Vol C Tables 4.2.6.8 and 6.1.1.4'
S S 0.1246 0.1234 'International Tables Vol C Tables 4.2.6.8 and 6.1.1.4'

loop_
_geom_angle_atom_site_label_1
_geom_angle_atom_site_label_2
_geom_angle_atom_site_label_3
_geom_angle
C2 C1 C6 120.35(13)
C2 C1 H1 119.8
C6 C1 H1 119.8
C6 N1 C12 119.70(11)
C6 N1 C27 119.86(11)
C12 N1 C27 119.87(11)
C26 O1 C31 116.65(10)
C5 S1 C11 98.16(6)
C1 C2 C3 120.20(14)
C1 C2 H2 119.9
C3 C2 H2 119.9
C24 N2 C18 121.00(11)
C24 N2 C29 116.56(11)
C18 N2 C29 117.32(11)
C30 O2 C36 117.31(10)
C23 S2 C17 99.03(7)
C39 N4 C40 109.25(12)
C39 N4 C38 109.51(12)
C40 N4 C38 108.13(11)
C39 N4 C37 112.52(11)
C40 N4 C37 107.44(11)
C38 N4 C37 109.87(11)
C3 C4 C5 120.13(14)
C3 C4 H4 119.9
C5 C4 H4 119.9
C33 N3 C34 110.48(12)
C33 N3 C35 108.72(12)
C34 N3 C35 108.73(12)
C33 N3 C32 110.97(11)
C34 N3 C32 111.02(11)
C35 N3 C32 106.80(11)
C4 C3 C2 119.82(14)
C4 C3 H3 120.1
C2 C3 H3 120.1
C1 C6 C5 118.83(12)
C1 C6 N1 121.86(12)
C5 C6 N1 119.31(12)
C4 C5 C6 120.59(13)
C4 C5 S1 119.74(11)
C6 C5 S1 119.49(10)
C8 C9 C10 119.68(13)
C8 C9 H9 120.2
C10 C9 H9 120.2
C9 C8 C7 120.46(13)
C9 C8 H8 119.8
C7 C8 H8 119.8
C8 C7 C12 120.32(13)
C8 C7 H7 119.8
C12 C7 H7 119.8
C10 C11 C12 120.47(13)
C10 C11 S1 120.05(11)
C12 C11 S1 119.46(10)
C9 C10 C11 120.21(13)
C9 C10 H10 119.9
C11 C10 H10 119.9
C7 C12 C11 118.84(12)
C7 C12 N1 121.76(12)
C11 C12 N1 119.37(12)
C15 C14 C13 120.34(16)
C15 C14 H14 119.8
C13 C14 H14 119.8
C14 C13 C18 120.88(15)
C14 C13 H13 119.6
C18 C13 H13 119.6
C15 C16 C17 120.34(15)
C15 C16 H16 119.8
C17 C16 H16 119.8
C16 C15 C14 119.55(15)
C16 C15 H15 120.2
C14 C15 H15 120.2
C16 C17 C18 120.79(15)
C16 C17 S2 118.59(12)
C18 C17 S2 120.52(12)
C13 C18 C17 118.01(13)
C13 C18 N2 121.67(13)
C17 C18 N2 120.32(13)
C20 C19 C24 120.82(16)
C20 C19 H19 119.6
C24 C19 H19 119.6
C2S C1S H1SA 109.5
C2S C1S H1SB 109.5
H1SA C1S H1SB 109.5
C2S C1S H1SC 109.5
H1SA C1S H1SC 109.5
H1SB C1S H1SC 109.5
C21 C20 C19 120.78(18)
C21 C20 H20 119.6
C19 C20 H20 119.6
C20 C21 C22 119.09(16)
C20 C21 H21 120.5
C22 C21 H21 120.5
C21 C22 C23 120.84(16)
C21 C22 H22 119.6
C23 C22 H22 119.6
C22 C23 C24 120.40(16)
C22 C23 S2 119.15(13)
C24 C23 S2 120.37(12)
C19 C24 C23 117.89(14)
C19 C24 N2 121.67(13)
C23 C24 N2 120.44(14)
C30 C25 C26 119.44(12)
C30 C25 H25 120.3
C26 C25 H25 120.3
O1 C26 C25 123.15(12)
O1 C26 C27 116.23(11)
C25 C26 C27 120.62(12)
C28 C27 C26 118.65(12)
C28 C27 N1 117.69(12)
C26 C27 N1 123.66(12)
C29 C28 C27 121.78(12)
C29 C28 H28 119.1
C27 C28 H28 119.1
C28 C29 C30 119.11(12)
C28 C29 N2 119.14(12)
C30 C29 N2 121.72(12)
O2 C30 C25 123.82(12)
O2 C30 C29 115.82(11)
C25 C30 C29 120.35(12)
N1S C2S C1S 177.89(19)
O1 C31 C32 102.65(10)
O1 C31 H31A 111.2
C32 C31 H31A 111.2
O1 C31 H31B 111.2
C32 C31 H31B 111.2
H31A C31 H31B 109.1
N3 C32 C31 114.09(11)
N3 C32 H32A 108.7
C31 C32 H32A 108.7
N3 C32 H32B 108.7
C31 C32 H32B 108.7
H32A C32 H32B 107.6
N3 C33 H33A 109.5
N3 C33 H33B 109.5
H33A C33 H33B 109.5
N3 C33 H33C 109.5
H33A C33 H33C 109.5
H33B C33 H33C 109.5
N3 C34 H34A 109.5
N3 C34 H34B 109.5
H34A C34 H34B 109.5
N3 C34 H34C 109.5
H34A C34 H34C 109.5
H34B C34 H34C 109.5
N3 C35 H35A 109.5
N3 C35 H35B 109.5
H35A C35 H35B 109.5
N3 C35 H35C 109.5
H35A C35 H35C 109.5
H35B C35 H35C 109.5
O2 C36 C37 106.88(10)
O2 C36 H36A 110.3
C37 C36 H36A 110.3
O2 C36 H36B 110.3
C37 C36 H36B 110.3
H36A C36 H36B 108.6
N4 C37 C36 115.08(11)
N4 C37 H37A 108.5
C36 C37 H37A 108.5
N4 C37 H37B 108.5
C36 C37 H37B 108.5
H37A C37 H37B 107.5
N4 C38 H38A 109.5
N4 C38 H38B 109.5
H38A C38 H38B 109.5
N4 C38 H38C 109.5
H38A C38 H38C 109.5
H38B C38 H38C 109.5
N4 C39 H39A 109.5
N4 C39 H39B 109.5
H39A C39 H39B 109.5
N4 C39 H39C 109.5
H39A C39 H39C 109.5
H39B C39 H39C 109.5
N4 C40 H40A 109.5
N4 C40 H40B 109.5
H40A C40 H40B 109.5
N4 C40 H40C 109.5
H40A C40 H40C 109.5
H40B C40 H40C 109.5

loop_
_geom_bond_atom_site_label_1
_geom_bond_atom_site_label_2
_geom_bond_distance
C1 C2 1.393(2)
C1 C6 1.3957(19)
C1 H1 0.9500
N1 C6 1.4113(17)
N1 C12 1.4179(17)
N1 C27 1.4327(16)
O1 C26 1.3662(16)
O1 C31 1.4368(16)
S1 C5 1.7674(14)
S1 C11 1.7686(14)
C2 C3 1.394(2)
C2 H2 0.9500
N2 C24 1.4143(18)
N2 C18 1.4147(18)
N2 C29 1.4332(16)
O2 C30 1.3624(16)
O2 C36 1.4382(16)
S2 C23 1.7572(18)
S2 C17 1.7594(17)
N4 C39 1.4984(18)
N4 C40 1.4996(17)
N4 C38 1.5057(18)
N4 C37 1.5111(17)
C4 C3 1.384(2)
C4 C5 1.390(2)
C4 H4 0.9500
N3 C33 1.4984(19)
N3 C34 1.501(2)
N3 C35 1.5026(18)
N3 C32 1.5111(17)
C3 H3 0.9500
C6 C5 1.4019(18)
C9 C8 1.386(2)
C9 C10 1.388(2)
C9 H9 0.9500
C8 C7 1.394(2)
C8 H8 0.9500
C7 C12 1.3972(19)
C7 H7 0.9500
C11 C10 1.3944(19)
C11 C12 1.3990(18)
C10 H10 0.9500
C14 C15 1.385(3)
C14 C13 1.391(2)
C14 H14 0.9500
C13 C18 1.393(2)
C13 H13 0.9500
C16 C15 1.378(3)
C16 C17 1.393(2)
C16 H16 0.9500
C15 H15 0.9500
C17 C18 1.400(2)
C19 C20 1.394(2)
C19 C24 1.397(2)
C19 H19 0.9500
C1S C2S 1.453(3)
C1S H1SA 0.9800
C1S H1SB 0.9800
C1S H1SC 0.9800
N1S C2S 1.135(2)
C20 C21 1.377(3)
C20 H20 0.9500
C21 C22 1.382(3)
C21 H21 0.9500
C22 C23 1.396(2)
C22 H22 0.9500
C23 C24 1.401(2)
C25 C30 1.3952(18)
C25 C26 1.3983(18)
C25 H25 0.9500
C26 C27 1.3993(18)
C27 C28 1.3899(18)
C28 C29 1.3835(18)
C28 H28 0.9500
C29 C30 1.3999(18)
C31 C32 1.5173(18)
C31 H31A 0.9900
C31 H31B 0.9900
C32 H32A 0.9900
C32 H32B 0.9900
C33 H33A 0.9800
C33 H33B 0.9800
C33 H33C 0.9800
C34 H34A 0.9800
C34 H34B 0.9800
C34 H34C 0.9800
C35 H35A 0.9800
C35 H35B 0.9800
C35 H35C 0.9800
C36 C37 1.5139(18)
C36 H36A 0.9900
C36 H36B 0.9900
C37 H37A 0.9900
C37 H37B 0.9900
C38 H38A 0.9800
C38 H38B 0.9800
C38 H38C 0.9800
C39 H39A 0.9800
C39 H39B 0.9800
C39 H39C 0.9800
C40 H40A 0.9800
C40 H40B 0.9800
C40 H40C 0.9800
